data_4083477
loop_
_publ_author_name
'Zhao, Shu-Bin'
'Wang, Rui-Yao'
'Wang, Suning'

_publ_section_title
;
 Reactivity of SiMe3- and SnR3-Functionalized Bis(7-azaindol-1-yl)methane
 with [PtR2(\m-SMe2)]n(R = Me, Ph) and the Resulting Pt(II) and Pt(IV)
 Complexes
;
_journal_issue 8
_journal_name_full Organometallics
_journal_page_first 2572
_journal_paper_doi 10.1021/om900022n
_journal_volume 28
_journal_year 2009
_chemical_formula_sum 'C18 H20 N4 Si'
_chemical_formula_weight 320.47
_chemical_name_systematic
;

 ?

;
_space_group_IT_number 64
_symmetry_cell_setting orthorhombic
_symmetry_space_group_name_Hall '-C 2ac 2'
_symmetry_space_group_name_H-M 'C m c e'
_atom_sites_solution_hydrogens geom
_atom_sites_solution_primary direct
_atom_sites_solution_secondary difmap
_audit_creation_method SHELXL-97
_cell_angle_alpha 90.00
_cell_angle_beta 90.00
_cell_angle_gamma 90.00
_cell_formula_units_Z 8
_cell_length_a 19.2611(13)
_cell_length_b 12.5501(8)
_cell_length_c 14.3500(9)
_cell_measurement_temperature 298(2)
_cell_volume 3468.8(4)
_computing_cell_refinement 'Bruker XSCANS'
_computing_data_collection 'Bruker XSCANS'
_computing_data_reduction 'Bruker SHELXTL'
_computing_molecular_graphics 'Bruker SHELXTL'
_computing_publication_material 'Bruker SHELXTL'
_computing_structure_refinement 'SHELXL-97 (Sheldrick, 1997)'
_computing_structure_solution 'SHELXS-97 (Sheldrick, 1990)'
_diffrn_ambient_temperature 298(2)
_diffrn_measured_fraction_theta_full 0.998
_diffrn_measured_fraction_theta_max 0.998
_diffrn_measurement_device_type 'Bruker P4'
_diffrn_measurement_method '\w scans'
_diffrn_radiation_monochromator graphite
_diffrn_radiation_source 'fine-focus sealed tube'
_diffrn_radiation_type MoK\a
_diffrn_radiation_wavelength 0.71073
_diffrn_reflns_av_R_equivalents 0.0244
_diffrn_reflns_av_sigmaI/netI 0.0129
_diffrn_reflns_limit_h_max 24
_diffrn_reflns_limit_h_min -24
_diffrn_reflns_limit_k_max 15
_diffrn_reflns_limit_k_min -16
_diffrn_reflns_limit_l_max 18
_diffrn_reflns_limit_l_min -18
_diffrn_reflns_number 18666
_diffrn_reflns_theta_full 27.13
_diffrn_reflns_theta_max 27.13
_diffrn_reflns_theta_min 2.11
_exptl_absorpt_coefficient_mu 0.140
_exptl_absorpt_correction_T_max 0.9861
_exptl_absorpt_correction_T_min 0.9592
_exptl_absorpt_correction_type multi-scan
_exptl_crystal_colour clear
_exptl_crystal_density_diffrn 1.227
_exptl_crystal_density_method 'not measured'
_exptl_crystal_description Block
_exptl_crystal_F_000 1360
_exptl_crystal_size_max 0.30
_exptl_crystal_size_mid 0.20
_exptl_crystal_size_min 0.10
_refine_diff_density_max 0.216
_refine_diff_density_min -0.296
_refine_diff_density_rms 0.059
_refine_ls_extinction_method none
_refine_ls_goodness_of_fit_ref 1.070
_refine_ls_hydrogen_treatment constr
_refine_ls_matrix_type full
_refine_ls_number_parameters 120
_refine_ls_number_reflns 1981
_refine_ls_number_restraints 0
_refine_ls_restrained_S_all 1.070
_refine_ls_R_factor_all 0.0446
_refine_ls_R_factor_gt 0.0374
_refine_ls_shift/su_max 0.001
_refine_ls_shift/su_mean 0.000
_refine_ls_structure_factor_coef Fsqd
_refine_ls_weighting_details 'calc w=1/[\s^2^(Fo^2^)+(0.0551P)^2^+1.5688P] where P=(Fo^2^+2Fc^2^)/3'
_refine_ls_weighting_scheme calc
_refine_ls_wR_factor_gt 0.1016
_refine_ls_wR_factor_ref 0.1086
_reflns_number_gt 1683
_reflns_number_total 1981
_reflns_threshold_expression >2sigma(I)
_cod_data_source_file 1a.cif
_cod_data_source_block zs161
_cod_depositor_comments
;
The following automatic conversions were performed:

'_symmetry_cell_setting' value 'Orthorhombic' changed to
'orthorhombic' according to
/usr/data/users/saulius/automatic-downloads/retrospective/ACS/lib/dictionaries/cif_core.dic
dictionary named 'cif_core.dic' version 2.4.2 from 2011-04-26.

Automatic conversion script
Id: cif_fix_values 2281 2013-09-26 08:29:07Z andrius 

2022-02-21
Space group name changed to comply with IUCR recomendations
                 miguel
;
_cod_original_sg_symbol_H-M Cmca
_cod_database_code 4083477

loop_
_symmetry_equiv_pos_as_xyz
'x, y, z'
'-x, -y+1/2, z+1/2'
'-x, y+1/2, -z+1/2'
'x, -y, -z'
'x+1/2, y+1/2, z'
'-x+1/2, -y+1, z+1/2'
'-x+1/2, y+1, -z+1/2'
'x+1/2, -y+1/2, -z'
'-x, -y, -z'
'x, y-1/2, -z-1/2'
'x, -y-1/2, z-1/2'
'-x, y, z'
'-x+1/2, -y+1/2, -z'
'x+1/2, y, -z-1/2'
'x+1/2, -y, z-1/2'
'-x+1/2, y+1/2, z'

loop_
_atom_site_label
_atom_site_type_symbol
_atom_site_fract_x
_atom_site_fract_y
_atom_site_fract_z
_atom_site_U_iso_or_equiv
_atom_site_adp_type
_atom_site_occupancy
_atom_site_symmetry_multiplicity
_atom_site_calc_flag
_atom_site_refinement_flags
Si1 Si 0.5000 0.22209(5) 0.59737(4) 0.04516(18) Uani 1 2 d S
N1 N 0.56312(5) 0.26517(9) 0.77263(7) 0.0418(3) Uani 1 1 d .
N2 N 0.60754(6) 0.10264(9) 0.83728(8) 0.0461(3) Uani 1 1 d .
C1 C 0.5000 0.22133(14) 0.73068(13) 0.0379(4) Uani 1 2 d S
C2 C 0.58900(8) 0.36743(11) 0.76256(11) 0.0509(4) Uani 1 1 d .
H2B H 0.5657 0.4231 0.7334 0.061 Uiso 1 1 calc R
C3 C 0.65267(8) 0.37514(12) 0.80099(12) 0.0557(4) Uani 1 1 d .
H3A H 0.6800 0.4361 0.8038 0.067 Uiso 1 1 calc R
C4 C 0.67017(7) 0.27276(11) 0.83638(9) 0.0454(3) Uani 1 1 d .
C5 C 0.72645(8) 0.22675(14) 0.88093(12) 0.0582(4) Uani 1 1 d .
H5A H 0.7658 0.2664 0.8952 0.070 Uiso 1 1 calc R
C6 C 0.72216(9) 0.12050(15) 0.90344(12) 0.0621(4) Uani 1 1 d .
H6A H 0.7589 0.0873 0.9339 0.075 Uiso 1 1 calc R
C7 C 0.66302(8) 0.06256(13) 0.88085(11) 0.0563(4) Uani 1 1 d .
H7A H 0.6620 -0.0091 0.8972 0.068 Uiso 1 1 calc R
C8 C 0.61303(7) 0.20583(10) 0.81729(8) 0.0384(3) Uani 1 1 d .
C9 C 0.5000 0.3584(3) 0.5468(2) 0.0822(9) Uani 1 2 d S
C10 C 0.42053(10) 0.1491(2) 0.56363(15) 0.0858(6) Uani 1 1 d .
H10C H 0.4173 0.1461 0.4969 0.129 Uiso 1 1 calc R
H10D H 0.3806 0.1852 0.5882 0.129 Uiso 1 1 calc R
H10A H 0.4224 0.0780 0.5882 0.129 Uiso 1 1 calc R
H1 H 0.5000 0.1475(16) 0.7479(14) 0.038(5) Uiso 1 2 d S
H9A H 0.5000 0.352(3) 0.482(3) 0.101(11) Uiso 1 2 d S
H9B H 0.4621(16) 0.398(2) 0.565(3) 0.171(14) Uiso 1 1 d .

loop_
_atom_site_aniso_label
_atom_site_aniso_U_11
_atom_site_aniso_U_22
_atom_site_aniso_U_33
_atom_site_aniso_U_23
_atom_site_aniso_U_13
_atom_site_aniso_U_12
Si1 0.0389(3) 0.0536(3) 0.0431(3) 0.0006(2) 0.000 0.000
N1 0.0412(6) 0.0359(6) 0.0485(6) 0.0028(4) -0.0050(5) -0.0036(4)
N2 0.0475(6) 0.0404(6) 0.0505(6) 0.0021(5) -0.0060(5) 0.0012(5)
C1 0.0348(8) 0.0331(9) 0.0457(10) 0.0018(7) 0.000 0.000
C2 0.0555(8) 0.0367(7) 0.0606(9) 0.0052(6) -0.0045(7) -0.0060(6)
C3 0.0567(8) 0.0459(8) 0.0644(9) 0.0007(7) -0.0062(7) -0.0155(7)
C4 0.0432(7) 0.0510(8) 0.0420(7) -0.0043(6) -0.0003(6) -0.0065(6)
C5 0.0443(8) 0.0713(11) 0.0588(9) -0.0034(8) -0.0107(7) -0.0076(7)
C6 0.0524(9) 0.0702(11) 0.0637(10) 0.0033(8) -0.0168(7) 0.0073(7)
C7 0.0591(9) 0.0486(8) 0.0613(9) 0.0052(7) -0.0112(7) 0.0055(7)
C8 0.0394(6) 0.0406(6) 0.0351(6) -0.0025(5) 0.0007(5) -0.0006(5)
C9 0.116(3) 0.0742(19) 0.0567(16) 0.0198(14) 0.000 0.000
C10 0.0708(12) 0.1169(17) 0.0699(11) -0.0081(12) -0.0170(10) -0.0280(12)

loop_
_atom_type_symbol
_atom_type_description
_atom_type_scat_dispersion_real
_atom_type_scat_dispersion_imag
_atom_type_scat_source
C C 0.0033 0.0016 'International Tables Vol C Tables 4.2.6.8 and 6.1.1.4'
H H 0.0000 0.0000 'International Tables Vol C Tables 4.2.6.8 and 6.1.1.4'
N N 0.0061 0.0033 'International Tables Vol C Tables 4.2.6.8 and 6.1.1.4'
Si Si 0.0817 0.0704 'International Tables Vol C Tables 4.2.6.8 and 6.1.1.4'

loop_
_geom_angle_atom_site_label_1
_geom_angle_atom_site_label_2
_geom_angle_atom_site_label_3
_geom_angle
_geom_angle_site_symmetry_1
_geom_angle_site_symmetry_3
C10 Si1 C10 111.79(16) . 12_655
C10 Si1 C9 110.73(10) . .
C10 Si1 C9 110.73(10) 12_655 .
C10 Si1 C1 105.04(8) . .
C10 Si1 C1 105.04(8) 12_655 .
C9 Si1 C1 113.29(13) . .
C8 N1 C2 107.40(11) . .
C8 N1 C1 124.67(11) . .
C2 N1 C1 127.19(12) . .
C8 N2 C7 113.81(13) . .
N1 C1 N1 112.29(14) . 12_655
N1 C1 Si1 114.16(8) . .
N1 C1 Si1 114.16(8) 12_655 .
C3 C2 N1 110.58(13) . .
C2 C3 C4 107.27(12) . .
C5 C4 C8 116.86(14) . .
C5 C4 C3 136.66(14) . .
C8 C4 C3 106.47(12) . .
C6 C5 C4 117.78(14) . .
C5 C6 C7 120.14(14) . .
N2 C7 C6 124.58(15) . .
N2 C8 N1 124.91(12) . .
N2 C8 C4 126.82(13) . .
N1 C8 C4 108.27(11) . .

loop_
_geom_bond_atom_site_label_1
_geom_bond_atom_site_label_2
_geom_bond_distance
_geom_bond_site_symmetry_2
Si1 C10 1.8486(18) .
Si1 C10 1.8486(18) 12_655
Si1 C9 1.858(3) .
Si1 C1 1.9131(19) .
N1 C8 1.3746(16) .
N1 C2 1.3843(17) .
N1 C1 1.4639(14) .
N2 C8 1.3307(17) .
N2 C7 1.3364(19) .
C1 N1 1.4639(14) 12_655
C2 C3 1.348(2) .
C3 C4 1.422(2) .
C4 C5 1.385(2) .
C4 C8 1.4114(18) .
C5 C6 1.374(2) .
C6 C7 1.390(2) .
